data_4511121
loop_
_publ_author_name
'Zhang, Lai-Ping'
'Ma, Jian-Fang'
'Yang, Jin'
'Liu, Ying-Ying'
'Wei, Guo-Hua'

_publ_section_title
;
 1D, 2D, and 3D Metal&#x2212;Organic Frameworks Based on Bis(imidazole)
 Ligands and Polycarboxylates: Syntheses, Structures, and Photoluminescent
 Properties
;
_journal_issue 11
_journal_name_full 'Crystal Growth &amp; Design'
_journal_page_first 4660
_journal_paper_doi 10.1021/cg900460k
_journal_volume 9
_journal_year 2009
_chemical_formula_moiety 'C36 H34 Co2 N8 O11, 1.5(H2 O)'
_chemical_formula_sum 'C36 H35.5 Co2 N8 O12.5'
_chemical_formula_weight 898.08
_chemical_name_systematic
;
 ?
;
_space_group_IT_number 14
_symmetry_cell_setting monoclinic
_symmetry_space_group_name_Hall '-P 2yn'
_symmetry_space_group_name_H-M 'P 1 21/n 1'
_atom_sites_solution_hydrogens geom
_atom_sites_solution_primary direct
_atom_sites_solution_secondary difmap
_audit_creation_method SHELXL-97
_cell_angle_alpha 90.00
_cell_angle_beta 96.91(3)
_cell_angle_gamma 90.00
_cell_formula_units_Z 4
_cell_length_a 11.159(3)
_cell_length_b 24.415(7)
_cell_length_c 14.723(4)
_cell_measurement_reflns_used 9060
_cell_measurement_temperature 293(2)
_cell_measurement_theta_max 27.5
_cell_measurement_theta_min 3.1
_cell_volume 3982.1(19)
_computing_cell_refinement PROCESS-AUTO
_computing_data_collection PROCESS-AUTO
_computing_data_reduction PROCESS-AUTO
_computing_molecular_graphics 'SHELXTL-PLUS (Sheldrick, 1990)'
_computing_publication_material SHELXL-97
_computing_structure_refinement 'SHELXL-97 (Sheldrick, 2008)'
_computing_structure_solution 'SHELXS-97 (Sheldrick, 1997)'
_diffrn_ambient_temperature 293(2)
_diffrn_detector_area_resol_mean 10.0
_diffrn_measured_fraction_theta_full 0.992
_diffrn_measured_fraction_theta_max 0.990
_diffrn_measurement_device_type 'Rigaku RAXIS-RAPID'
_diffrn_measurement_method '\w scan'
_diffrn_radiation_monochromator graphite
_diffrn_radiation_source 'fine-focus sealed tube'
_diffrn_radiation_type MoK\a
_diffrn_radiation_wavelength 0.71073
_diffrn_reflns_av_R_equivalents 0.0502
_diffrn_reflns_av_sigmaI/netI 0.0420
_diffrn_reflns_limit_h_max 13
_diffrn_reflns_limit_h_min -14
_diffrn_reflns_limit_k_max 31
_diffrn_reflns_limit_k_min -31
_diffrn_reflns_limit_l_max 19
_diffrn_reflns_limit_l_min -19
_diffrn_reflns_number 38180
_diffrn_reflns_theta_full 25.00
_diffrn_reflns_theta_max 27.47
_diffrn_reflns_theta_min 3.11
_exptl_absorpt_coefficient_mu 0.906
_exptl_absorpt_correction_T_max 0.848
_exptl_absorpt_correction_T_min 0.809
_exptl_absorpt_correction_type multi-scan
_exptl_absorpt_process_details
;
 Higashi,T (1995) Program for absorption correction. 
Rigaku Corporation, Tokyo, Japan.
;
_exptl_crystal_colour purple
_exptl_crystal_density_diffrn 1.498
_exptl_crystal_density_method 'not measured'
_exptl_crystal_description block
_exptl_crystal_F_000 1846
_exptl_crystal_size_max 0.240
_exptl_crystal_size_mid 0.211
_exptl_crystal_size_min 0.186
_refine_diff_density_max 0.928
_refine_diff_density_min -0.481
_refine_diff_density_rms 0.102
_refine_ls_extinction_method none
_refine_ls_goodness_of_fit_ref 0.987
_refine_ls_hydrogen_treatment constr
_refine_ls_matrix_type full
_refine_ls_number_parameters 541
_refine_ls_number_reflns 9038
_refine_ls_number_restraints 1
_refine_ls_restrained_S_all 0.988
_refine_ls_R_factor_all 0.0848
_refine_ls_R_factor_gt 0.0589
_refine_ls_shift/su_max 0.004
_refine_ls_shift/su_mean 0.001
_refine_ls_structure_factor_coef Fsqd
_refine_ls_weighting_details 'calc w=1/[\s^2^(Fo^2^)+(0.1223P)^2^+2.1556P] where P=(Fo^2^+2Fc^2^)/3'
_refine_ls_weighting_scheme calc
_refine_ls_wR_factor_gt 0.1671
_refine_ls_wR_factor_ref 0.1879
_reflns_number_gt 6509
_reflns_number_total 9038
_reflns_threshold_expression >2\s(I)
_cod_data_source_file cg900460k_si_002.cif
_cod_data_source_block Compound-6
_cod_original_cell_volume 3982.0(17)
_cod_original_sg_symbol_Hall '-P 2yn   '
_cod_original_sg_symbol_H-M 'P 21/n  '
_cod_original_formula_sum 'C36 H35.50 Co2 N8 O12.50'
_cod_database_code 4511121

loop_
_symmetry_equiv_pos_as_xyz
'x, y, z'
'-x+1/2, y+1/2, -z+1/2'
'-x, -y, -z'
'x-1/2, -y-1/2, z-1/2'

loop_
_atom_site_label
_atom_site_type_symbol
_atom_site_fract_x
_atom_site_fract_y
_atom_site_fract_z
_atom_site_U_iso_or_equiv
_atom_site_adp_type
_atom_site_occupancy
_atom_site_symmetry_multiplicity
_atom_site_calc_flag
_atom_site_refinement_flags
Co1 Co 0.22592(4) 0.07975(2) 0.36644(3) 0.03534(15) Uani 1 1 d .
Co2 Co 0.48715(4) 0.187698(18) 1.05258(3) 0.03292(14) Uani 1 1 d .
C1 C 0.1860(4) 0.08388(17) 1.1818(3) 0.0464(9) Uani 1 1 d .
C2 C 0.1141(3) 0.08617(15) 1.0892(2) 0.0395(8) Uani 1 1 d .
C3 C -0.0076(4) 0.07219(17) 1.0805(3) 0.0470(9) Uani 1 1 d .
H3 H -0.0425 0.0635 1.1329 0.056 Uiso 1 1 calc R
C4 C -0.0780(4) 0.07065(17) 0.9975(3) 0.0460(9) Uani 1 1 d .
H4 H -0.1592 0.0612 0.9935 0.055 Uiso 1 1 calc R
C5 C -0.0248(3) 0.08368(14) 0.9188(2) 0.0366(7) Uani 1 1 d .
C6 C 0.0961(3) 0.09822(15) 0.9249(2) 0.0379(7) Uani 1 1 d .
H6 H 0.1304 0.1073 0.8724 0.045 Uiso 1 1 calc R
C7 C 0.1661(3) 0.09919(14) 1.0102(2) 0.0357(7) Uani 1 1 d .
C8 C 0.2956(3) 0.11797(16) 1.0133(2) 0.0415(8) Uani 1 1 d .
C9 C -0.0547(3) 0.08863(16) 0.7560(2) 0.0391(8) Uani 1 1 d .
C10 C -0.0384(4) 0.04362(16) 0.7031(3) 0.0466(9) Uani 1 1 d .
H10 H -0.0542 0.0087 0.7241 0.056 Uiso 1 1 calc R
C11 C 0.0014(4) 0.05024(16) 0.6193(3) 0.0463(9) Uani 1 1 d .
H11 H 0.0138 0.0195 0.5842 0.056 Uiso 1 1 calc R
C12 C 0.0235(3) 0.10223(15) 0.5856(2) 0.0397(8) Uani 1 1 d .
C13 C 0.0074(3) 0.14804(14) 0.6398(2) 0.0367(7) Uani 1 1 d .
C14 C -0.0322(3) 0.14113(16) 0.7255(2) 0.0407(8) Uani 1 1 d .
H14 H -0.0434 0.1714 0.7619 0.049 Uiso 1 1 calc R
C15 C 0.0421(3) 0.20475(15) 0.6123(2) 0.0385(7) Uani 1 1 d .
C16 C 0.0609(4) 0.10825(15) 0.4912(2) 0.0432(8) Uani 1 1 d .
C17 C 0.3255(4) 0.18465(19) 0.4519(3) 0.0545(10) Uani 1 1 d .
H17 H 0.2646 0.1871 0.4896 0.065 Uiso 1 1 calc R
C18 C 0.4381(5) 0.1552(3) 0.3547(4) 0.0722(14) Uani 1 1 d .
H18 H 0.4692 0.1329 0.3120 0.087 Uiso 1 1 calc R
C19 C 0.4853(5) 0.2028(3) 0.3857(4) 0.0826(17) Uani 1 1 d .
H19 H 0.5537 0.2197 0.3683 0.099 Uiso 1 1 calc R
C20 C 0.4308(7) 0.2734(2) 0.4988(4) 0.096(2) Uani 1 1 d D
H20A H 0.3647 0.2980 0.4786 0.115 Uiso 1 1 calc R
H20B H 0.5048 0.2904 0.4844 0.115 Uiso 1 1 calc R
C21 C 0.4379(7) 0.2664(3) 0.6003(5) 0.103(2) Uani 1 1 d D
H21A H 0.4574 0.3011 0.6304 0.123 Uiso 1 1 calc R
H21B H 0.3603 0.2543 0.6164 0.123 Uiso 1 1 calc R
C22 C 0.6514(6) 0.2407(3) 0.6528(4) 0.0870(18) Uani 1 1 d .
H22A H 0.6730 0.2685 0.6107 0.104 Uiso 1 1 calc R
H22B H 0.7004 0.2086 0.6452 0.104 Uiso 1 1 calc R
C23 C 0.6792(5) 0.2613(2) 0.7480(3) 0.0739(15) Uani 1 1 d .
H23A H 0.7653 0.2680 0.7604 0.089 Uiso 1 1 calc R
H23B H 0.6379 0.2958 0.7535 0.089 Uiso 1 1 calc R
C24 C 0.5760(4) 0.23450(18) 0.8830(3) 0.0504(9) Uani 1 1 d .
H24 H 0.5431 0.2688 0.8917 0.060 Uiso 1 1 calc R
C25 C 0.6738(4) 0.1692(2) 0.8263(3) 0.0630(12) Uani 1 1 d .
H25 H 0.7202 0.1494 0.7895 0.076 Uiso 1 1 calc R
C26 C 0.6247(4) 0.1503(2) 0.8987(3) 0.0616(12) Uani 1 1 d .
H26 H 0.6319 0.1146 0.9210 0.074 Uiso 1 1 calc R
C27 C 0.3100(6) -0.0272(2) 0.4571(4) 0.0756(15) Uani 1 1 d .
H27 H 0.2628 -0.0222 0.5044 0.091 Uiso 1 1 calc R
C28 C 0.3821(5) -0.0706(2) 0.4481(4) 0.0761(15) Uani 1 1 d .
H28 H 0.3949 -0.1004 0.4876 0.091 Uiso 1 1 calc R
C29 C 0.3913(4) -0.0146(2) 0.3353(3) 0.0602(11) Uani 1 1 d .
H29 H 0.4129 0.0004 0.2815 0.072 Uiso 1 1 calc R
C30 C 0.5237(5) -0.0973(2) 0.3353(4) 0.0739(14) Uani 1 1 d .
H30A H 0.5060 -0.1004 0.2694 0.089 Uiso 1 1 calc R
H30B H 0.5201 -0.1338 0.3611 0.089 Uiso 1 1 calc R
C31 C 0.6479(5) -0.0748(2) 0.3585(4) 0.0751(14) Uani 1 1 d .
H31A H 0.6628 -0.0687 0.4240 0.090 Uiso 1 1 calc R
H31B H 0.7062 -0.1015 0.3424 0.090 Uiso 1 1 calc R
C32 C 0.6692(6) -0.0316(2) 0.2177(4) 0.0754(15) Uani 1 1 d .
H32A H 0.5886 -0.0280 0.1853 0.090 Uiso 1 1 calc R
H32B H 0.6993 -0.0678 0.2057 0.090 Uiso 1 1 calc R
C33 C 0.7503(5) 0.0110(2) 0.1845(5) 0.0785(16) Uani 1 1 d .
H33A H 0.8273 0.0101 0.2229 0.094 Uiso 1 1 calc R
H33B H 0.7650 0.0018 0.1228 0.094 Uiso 1 1 calc R
C34 C 0.7449(5) 0.1102(3) 0.2383(4) 0.0766(15) Uani 1 1 d .
H34 H 0.8070 0.1091 0.2863 0.092 Uiso 1 1 calc R
C35 C 0.6790(5) 0.1555(3) 0.2079(4) 0.0743(14) Uani 1 1 d .
H35 H 0.6892 0.1906 0.2320 0.089 Uiso 1 1 calc R
C36 C 0.6129(4) 0.08778(19) 0.1265(4) 0.0611(12) Uani 1 1 d .
H36 H 0.5666 0.0669 0.0826 0.073 Uiso 1 1 calc R
N1 N 0.5623(3) 0.19152(13) 0.9347(2) 0.0488(8) Uani 1 1 d .
N2 N 0.6430(3) 0.22267(16) 0.8166(2) 0.0525(8) Uani 1 1 d .
N3 N 0.4129(4) 0.22211(17) 0.4485(3) 0.0658(10) Uani 1 1 d .
N4 N 0.3372(3) 0.14431(16) 0.3955(2) 0.0529(8) Uani 1 1 d .
N5 N 0.3166(3) 0.00849(16) 0.3865(3) 0.0575(9) Uani 1 1 d .
N6 N 0.4317(4) -0.06226(17) 0.3706(3) 0.0645(10) Uani 1 1 d .
N7 N 0.7019(4) 0.06716(17) 0.1846(3) 0.0636(10) Uani 1 1 d .
N8 N 0.5968(3) 0.14055(15) 0.1373(2) 0.0519(8) Uani 1 1 d .
O1 O 0.1243(3) 0.08794(13) 1.24996(18) 0.0532(7) Uani 1 1 d .
O2 O 0.2961(3) 0.07660(17) 1.1901(2) 0.0716(10) Uani 1 1 d .
O1W O 0.3697(5) -0.0142(2) 1.0702(4) 0.0523(14) Uani 0.50 1 d P
O3 O 0.3715(3) 0.08846(14) 0.9847(2) 0.0622(8) Uani 1 1 d .
O2W O -0.2053(6) 0.2098(4) 0.4314(5) 0.144(3) Uani 0.80 1 d P
O4 O 0.3163(3) 0.16640(13) 1.0418(2) 0.0587(8) Uani 1 1 d .
O5 O -0.1011(2) 0.08128(12) 0.83874(17) 0.0479(7) Uani 1 1 d .
O6 O -0.0442(3) 0.23910(12) 0.6007(2) 0.0565(7) Uani 1 1 d .
O7 O 0.1480(3) 0.21523(13) 0.6063(2) 0.0635(8) Uani 1 1 d .
O8 O 0.0222(4) 0.14634(14) 0.4417(2) 0.0754(11) Uani 1 1 d .
O9 O 0.1306(3) 0.07065(13) 0.46863(19) 0.0578(8) Uani 1 1 d .
O10 O 0.6654(3) -0.02485(16) 0.3126(3) 0.0747(10) Uani 1 1 d .
O11 O 0.5283(4) 0.22690(16) 0.6303(3) 0.0840(11) Uani 1 1 d .
O3W O 0.2472(18) 0.1905(8) 0.8027(11) 0.106(9) Uani 0.20 1 d P

loop_
_atom_site_aniso_label
_atom_site_aniso_U_11
_atom_site_aniso_U_22
_atom_site_aniso_U_33
_atom_site_aniso_U_23
_atom_site_aniso_U_13
_atom_site_aniso_U_12
Co1 0.0398(3) 0.0430(3) 0.0235(2) -0.00057(17) 0.00462(18) 0.00026(19)
Co2 0.0352(2) 0.0284(2) 0.0360(3) -0.00114(17) 0.00766(19) -0.00169(17)
C1 0.055(2) 0.051(2) 0.0342(18) 0.0012(16) 0.0069(17) -0.0057(18)
C2 0.0468(19) 0.0408(19) 0.0315(16) -0.0001(14) 0.0071(15) -0.0038(16)
C3 0.051(2) 0.060(2) 0.0311(17) 0.0034(16) 0.0122(16) -0.0081(18)
C4 0.0447(19) 0.054(2) 0.041(2) 0.0060(16) 0.0126(16) -0.0056(17)
C5 0.0421(18) 0.0386(18) 0.0290(16) 0.0012(13) 0.0044(14) -0.0004(15)
C6 0.0449(19) 0.0393(18) 0.0312(16) 0.0029(14) 0.0118(15) -0.0002(15)
C7 0.0399(17) 0.0347(17) 0.0326(16) -0.0015(13) 0.0052(14) -0.0001(14)
C8 0.0457(19) 0.045(2) 0.0344(17) 0.0005(15) 0.0053(15) -0.0037(16)
C9 0.0398(18) 0.048(2) 0.0290(16) 0.0059(14) 0.0025(14) -0.0031(15)
C10 0.060(2) 0.042(2) 0.0380(18) 0.0064(15) 0.0056(17) -0.0098(18)
C11 0.063(2) 0.040(2) 0.0366(18) 0.0006(15) 0.0094(17) -0.0051(18)
C12 0.0458(19) 0.0411(19) 0.0318(16) 0.0002(14) 0.0038(15) 0.0021(16)
C13 0.0378(17) 0.0378(18) 0.0340(17) 0.0018(14) 0.0022(14) 0.0005(14)
C14 0.0398(18) 0.044(2) 0.0382(18) -0.0039(15) 0.0066(15) -0.0007(15)
C15 0.0463(19) 0.0367(18) 0.0334(17) -0.0017(14) 0.0082(15) -0.0010(15)
C16 0.057(2) 0.039(2) 0.0332(17) 0.0002(15) 0.0078(16) -0.0033(17)
C17 0.054(2) 0.060(3) 0.048(2) 0.0041(19) -0.0021(19) -0.005(2)
C18 0.056(3) 0.090(4) 0.073(3) -0.012(3) 0.016(2) -0.012(3)
C19 0.058(3) 0.105(5) 0.086(4) 0.007(3) 0.009(3) -0.021(3)
C20 0.126(5) 0.051(3) 0.097(4) 0.003(3) -0.046(4) -0.002(3)
C21 0.113(5) 0.078(4) 0.120(6) -0.032(4) 0.024(5) -0.021(4)
C22 0.100(4) 0.108(5) 0.057(3) -0.002(3) 0.022(3) -0.041(4)
C23 0.082(3) 0.088(4) 0.052(3) -0.005(2) 0.011(2) -0.040(3)
C24 0.058(2) 0.047(2) 0.047(2) -0.0041(17) 0.0095(19) -0.0041(19)
C25 0.060(3) 0.078(3) 0.052(2) -0.011(2) 0.012(2) 0.011(2)
C26 0.072(3) 0.059(3) 0.055(2) -0.003(2) 0.010(2) 0.016(2)
C27 0.095(4) 0.074(3) 0.059(3) 0.018(2) 0.015(3) 0.018(3)
C28 0.089(4) 0.067(3) 0.072(3) 0.017(3) 0.008(3) 0.011(3)
C29 0.062(3) 0.057(3) 0.062(3) 0.010(2) 0.012(2) 0.009(2)
C30 0.084(4) 0.050(3) 0.089(4) -0.002(3) 0.012(3) 0.004(2)
C31 0.080(4) 0.075(4) 0.069(3) 0.015(3) 0.006(3) 0.002(3)
C32 0.094(4) 0.071(3) 0.064(3) 0.012(3) 0.024(3) 0.013(3)
C33 0.075(3) 0.069(3) 0.097(4) 0.022(3) 0.032(3) 0.023(3)
C34 0.072(3) 0.090(4) 0.064(3) 0.004(3) -0.010(3) 0.015(3)
C35 0.086(4) 0.076(3) 0.058(3) -0.010(3) -0.002(3) 0.005(3)
C36 0.056(3) 0.049(2) 0.076(3) 0.006(2) -0.003(2) 0.005(2)
N1 0.058(2) 0.0441(18) 0.0452(18) -0.0036(14) 0.0100(16) -0.0023(15)
N2 0.0528(19) 0.066(2) 0.0392(17) -0.0033(16) 0.0058(15) -0.0105(17)
N3 0.068(2) 0.061(2) 0.062(2) 0.0081(19) -0.017(2) -0.009(2)
N4 0.0496(19) 0.064(2) 0.0452(18) -0.0023(16) 0.0041(15) -0.0061(17)
N5 0.060(2) 0.061(2) 0.052(2) -0.0028(17) 0.0089(17) 0.0056(18)
N6 0.063(2) 0.049(2) 0.081(3) 0.013(2) 0.008(2) 0.0035(18)
N7 0.062(2) 0.061(2) 0.069(3) 0.015(2) 0.013(2) 0.0072(19)
N8 0.0507(19) 0.052(2) 0.0532(19) 0.0013(16) 0.0073(16) 0.0033(16)
O1 0.0692(18) 0.0621(18) 0.0286(12) 0.0000(12) 0.0068(12) -0.0041(15)
O2 0.0593(19) 0.114(3) 0.0402(16) 0.0075(17) 0.0006(14) 0.0002(19)
O1W 0.056(3) 0.022(2) 0.079(4) -0.014(2) 0.007(3) 0.004(2)
O3 0.0463(16) 0.068(2) 0.075(2) -0.0162(16) 0.0172(15) -0.0019(15)
O2W 0.078(4) 0.229(9) 0.117(5) -0.054(6) -0.015(4) 0.004(5)
O4 0.0529(16) 0.0479(17) 0.076(2) -0.0092(15) 0.0097(15) -0.0098(14)
O5 0.0407(13) 0.0713(19) 0.0317(13) 0.0058(12) 0.0044(11) -0.0071(13)
O6 0.0558(16) 0.0437(15) 0.072(2) 0.0092(14) 0.0159(15) 0.0084(13)
O7 0.0522(17) 0.0549(18) 0.085(2) 0.0129(16) 0.0128(16) -0.0063(14)
O8 0.125(3) 0.060(2) 0.0455(17) 0.0162(15) 0.0262(19) 0.016(2)
O9 0.076(2) 0.0620(18) 0.0383(14) 0.0018(13) 0.0198(14) 0.0110(15)
O10 0.084(2) 0.070(2) 0.071(2) 0.0003(18) 0.0135(19) -0.0060(19)
O11 0.108(3) 0.066(2) 0.069(2) 0.0058(18) -0.024(2) -0.020(2)
O3W 0.115(14) 0.122(15) 0.060(9) 0.082(10) -0.077(10) -0.109(13)

loop_
_atom_type_symbol
_atom_type_description
_atom_type_scat_dispersion_real
_atom_type_scat_dispersion_imag
_atom_type_scat_source
C C 0.0033 0.0016 'International Tables Vol C Tables 4.2.6.8 and 6.1.1.4'
H H 0.0000 0.0000 'International Tables Vol C Tables 4.2.6.8 and 6.1.1.4'
N N 0.0061 0.0033 'International Tables Vol C Tables 4.2.6.8 and 6.1.1.4'
O O 0.0106 0.0060 'International Tables Vol C Tables 4.2.6.8 and 6.1.1.4'
Co Co 0.3494 0.9721 'International Tables Vol C Tables 4.2.6.8 and 6.1.1.4'

loop_
_geom_angle_atom_site_label_1
_geom_angle_atom_site_label_2
_geom_angle_atom_site_label_3
_geom_angle
_geom_angle_site_symmetry_1
_geom_angle_site_symmetry_3
O1 Co1 O9 112.08(13) 1_554 .
O1 Co1 N5 116.48(14) 1_554 .
O9 Co1 N5 95.68(14) . .
O1 Co1 N4 112.57(14) 1_554 .
O9 Co1 N4 107.63(14) . .
N5 Co1 N4 110.93(16) . .
O4 Co2 O6 93.24(13) . 4_666
O4 Co2 N8 114.37(14) . 1_556
O6 Co2 N8 114.78(15) 4_666 1_556
O4 Co2 N1 116.28(15) . .
O6 Co2 N1 112.19(13) 4_666 .
N8 Co2 N1 106.01(15) 1_556 .
O2 C1 O1 123.6(4) . .
O2 C1 C2 120.9(3) . .
O1 C1 C2 115.4(4) . .
C3 C2 C7 118.5(3) . .
C3 C2 C1 119.0(3) . .
C7 C2 C1 122.4(3) . .
C4 C3 C2 122.5(3) . .
C4 C3 H3 118.8 . .
C2 C3 H3 118.8 . .
C3 C4 C5 118.5(3) . .
C3 C4 H4 120.8 . .
C5 C4 H4 120.8 . .
O5 C5 C6 124.5(3) . .
O5 C5 C4 114.9(3) . .
C6 C5 C4 120.6(3) . .
C5 C6 C7 119.8(3) . .
C5 C6 H6 120.1 . .
C7 C6 H6 120.1 . .
C2 C7 C6 120.0(3) . .
C2 C7 C8 122.3(3) . .
C6 C7 C8 117.5(3) . .
O3 C8 O4 123.9(4) . .
O3 C8 C7 120.6(3) . .
O4 C8 C7 115.4(3) . .
C10 C9 C14 120.9(3) . .
C10 C9 O5 118.8(3) . .
C14 C9 O5 120.1(3) . .
C9 C10 C11 119.7(3) . .
C9 C10 H10 120.1 . .
C11 C10 H10 120.1 . .
C10 C11 C12 121.2(4) . .
C10 C11 H11 119.4 . .
C12 C11 H11 119.4 . .
C13 C12 C11 118.9(3) . .
C13 C12 C16 121.2(3) . .
C11 C12 C16 119.9(3) . .
C12 C13 C14 119.7(3) . .
C12 C13 C15 121.8(3) . .
C14 C13 C15 118.2(3) . .
C9 C14 C13 119.5(3) . .
C9 C14 H14 120.3 . .
C13 C14 H14 120.3 . .
O7 C15 O6 125.1(4) . .
O7 C15 C13 119.6(3) . .
O6 C15 C13 115.3(3) . .
O8 C16 O9 125.0(3) . .
O8 C16 C12 120.4(4) . .
O9 C16 C12 114.6(3) . .
N4 C17 N3 111.2(4) . .
N4 C17 H17 124.4 . .
N3 C17 H17 124.4 . .
C19 C18 N4 109.4(5) . .
C19 C18 H18 125.3 . .
N4 C18 H18 125.3 . .
C18 C19 N3 106.7(4) . .
C18 C19 H19 126.6 . .
N3 C19 H19 126.6 . .
N3 C20 C21 113.4(5) . .
N3 C20 H20A 108.9 . .
C21 C20 H20A 108.9 . .
N3 C20 H20B 108.9 . .
C21 C20 H20B 108.9 . .
H20A C20 H20B 107.7 . .
O11 C21 C20 109.7(5) . .
O11 C21 H21A 109.7 . .
C20 C21 H21A 109.7 . .
O11 C21 H21B 109.7 . .
C20 C21 H21B 109.7 . .
H21A C21 H21B 108.2 . .
O11 C22 C23 112.9(5) . .
O11 C22 H22A 109.0 . .
C23 C22 H22A 109.0 . .
O11 C22 H22B 109.0 . .
C23 C22 H22B 109.0 . .
H22A C22 H22B 107.8 . .
N2 C23 C22 112.7(4) . .
N2 C23 H23A 109.0 . .
C22 C23 H23A 109.0 . .
N2 C23 H23B 109.0 . .
C22 C23 H23B 109.0 . .
H23A C23 H23B 107.8 . .
N1 C24 N2 111.5(4) . .
N1 C24 H24 124.3 . .
N2 C24 H24 124.3 . .
C26 C25 N2 107.1(4) . .
C26 C25 H25 126.4 . .
N2 C25 H25 126.4 . .
C25 C26 N1 109.3(4) . .
C25 C26 H26 125.4 . .
N1 C26 H26 125.4 . .
C28 C27 N5 109.8(5) . .
C28 C27 H27 125.1 . .
N5 C27 H27 125.1 . .
N6 C28 C27 106.0(5) . .
N6 C28 H28 127.0 . .
C27 C28 H28 127.0 . .
N5 C29 N6 111.0(4) . .
N5 C29 H29 124.5 . .
N6 C29 H29 124.5 . .
N6 C30 C31 111.8(5) . .
N6 C30 H30A 109.3 . .
C31 C30 H30A 109.3 . .
N6 C30 H30B 109.3 . .
C31 C30 H30B 109.3 . .
H30A C30 H30B 107.9 . .
O10 C31 C30 112.7(5) . .
O10 C31 H31A 109.1 . .
C30 C31 H31A 109.1 . .
O10 C31 H31B 109.1 . .
C30 C31 H31B 109.1 . .
H31A C31 H31B 107.8 . .
O10 C32 C33 109.4(5) . .
O10 C32 H32A 109.8 . .
C33 C32 H32A 109.8 . .
O10 C32 H32B 109.8 . .
C33 C32 H32B 109.8 . .
H32A C32 H32B 108.2 . .
N7 C33 C32 114.2(4) . .
N7 C33 H33A 108.7 . .
C32 C33 H33A 108.7 . .
N7 C33 H33B 108.7 . .
C32 C33 H33B 108.7 . .
H33A C33 H33B 107.6 . .
C35 C34 N7 107.1(5) . .
C35 C34 H34 126.5 . .
N7 C34 H34 126.5 . .
N8 C35 C34 108.8(5) . .
N8 C35 H35 125.6 . .
C34 C35 H35 125.6 . .
N8 C36 N7 113.3(5) . .
N8 C36 H36 123.3 . .
N7 C36 H36 123.3 . .
C24 N1 C26 105.3(4) . .
C24 N1 Co2 128.6(3) . .
C26 N1 Co2 125.6(3) . .
C24 N2 C25 106.8(4) . .
C24 N2 C23 126.1(4) . .
C25 N2 C23 127.0(4) . .
C17 N3 C19 106.1(4) . .
C17 N3 C20 128.5(5) . .
C19 N3 C20 125.3(5) . .
C17 N4 C18 106.5(4) . .
C17 N4 Co1 128.1(3) . .
C18 N4 Co1 125.3(3) . .
C29 N5 C27 105.0(4) . .
C29 N5 Co1 128.8(3) . .
C27 N5 Co1 126.1(3) . .
C29 N6 C28 108.1(4) . .
C29 N6 C30 125.9(4) . .
C28 N6 C30 125.8(4) . .
C36 N7 C34 105.3(4) . .
C36 N7 C33 126.7(5) . .
C34 N7 C33 127.8(5) . .
C36 N8 C35 105.5(4) . .
C36 N8 Co2 124.8(3) . 1_554
C35 N8 Co2 129.2(4) . 1_554
C1 O1 Co1 111.7(3) . 1_556
C8 O4 Co2 114.2(3) . .
C5 O5 C9 119.3(3) . .
C15 O6 Co2 118.8(2) . 4_565
C16 O9 Co1 121.7(3) . .
C32 O10 C31 113.2(4) . .
C22 O11 C21 122.9(5) . .

loop_
_geom_bond_atom_site_label_1
_geom_bond_atom_site_label_2
_geom_bond_distance
_geom_bond_site_symmetry_2
Co1 O1 1.949(3) 1_554
Co1 O9 1.957(3) .
Co1 N5 2.017(4) .
Co1 N4 2.020(4) .
Co2 O4 1.964(3) .
Co2 O6 1.969(3) 4_666
Co2 N8 2.003(4) 1_556
Co2 N1 2.018(3) .
C1 O2 1.233(5) .
C1 O1 1.287(5) .
C1 C2 1.498(5) .
C2 C3 1.391(5) .
C2 C7 1.398(5) .
C3 C4 1.371(6) .
C3 H3 0.9300 .
C4 C5 1.401(5) .
C4 H4 0.9300 .
C5 O5 1.369(4) .
C5 C6 1.387(5) .
C6 C7 1.397(5) .
C6 H6 0.9300 .
C7 C8 1.512(5) .
C8 O3 1.224(5) .
C8 O4 1.267(5) .
C9 C10 1.371(6) .
C9 C14 1.391(5) .
C9 O5 1.392(4) .
C10 C11 1.370(5) .
C10 H10 0.9300 .
C11 C12 1.396(5) .
C11 H11 0.9300 .
C12 C13 1.398(5) .
C12 C16 1.505(5) .
C13 C14 1.397(5) .
C13 C15 1.506(5) .
C14 H14 0.9300 .
C15 O7 1.222(5) .
C15 O6 1.273(5) .
C16 O8 1.227(5) .
C16 O9 1.274(5) .
C17 N4 1.305(6) .
C17 N3 1.342(6) .
C17 H17 0.9300 .
C18 C19 1.332(8) .
C18 N4 1.365(6) .
C18 H18 0.9300 .
C19 N3 1.382(7) .
C19 H19 0.9300 .
C20 N3 1.457(7) .
C20 C21 1.497(7) .
C20 H20A 0.9700 .
C20 H20B 0.9700 .
C21 O11 1.427(9) .
C21 H21A 0.9700 .
C21 H21B 0.9700 .
C22 O11 1.414(7) .
C22 C23 1.486(7) .
C22 H22A 0.9700 .
C22 H22B 0.9700 .
C23 N2 1.474(6) .
C23 H23A 0.9700 .
C23 H23B 0.9700 .
C24 N1 1.316(5) .
C24 N2 1.332(5) .
C24 H24 0.9300 .
C25 C26 1.339(7) .
C25 N2 1.353(6) .
C25 H25 0.9300 .
C26 N1 1.367(5) .
C26 H26 0.9300 .
C27 C28 1.348(8) .
C27 N5 1.365(6) .
C27 H27 0.9300 .
C28 N6 1.343(7) .
C28 H28 0.9300 .
C29 N5 1.316(6) .
C29 N6 1.331(6) .
C29 H29 0.9300 .
C30 N6 1.478(7) .
C30 C31 1.493(8) .
C30 H30A 0.9700 .
C30 H30B 0.9700 .
C31 O10 1.419(6) .
C31 H31A 0.9700 .
C31 H31B 0.9700 .
C32 O10 1.413(6) .
C32 C33 1.498(8) .
C32 H32A 0.9700 .
C32 H32B 0.9700 .
C33 N7 1.474(6) .
C33 H33A 0.9700 .
C33 H33B 0.9700 .
C34 C35 1.371(8) .
C34 N7 1.367(7) .
C34 H34 0.9300 .
C35 N8 1.351(6) .
C35 H35 0.9300 .
C36 N8 1.313(6) .
C36 N7 1.330(6) .
C36 H36 0.9300 .
N8 Co2 2.003(4) 1_554
O1 Co1 1.949(3) 1_556
O6 Co2 1.969(3) 4_565

loop_
_geom_torsion_atom_site_label_1
_geom_torsion_atom_site_label_2
_geom_torsion_atom_site_label_3
_geom_torsion_atom_site_label_4
_geom_torsion
_geom_torsion_site_symmetry_1
_geom_torsion_site_symmetry_4
O2 C1 C2 C3 154.1(4) . .
O1 C1 C2 C3 -23.5(5) . .
O2 C1 C2 C7 -22.6(6) . .
O1 C1 C2 C7 159.9(4) . .
C7 C2 C3 C4 0.1(6) . .
C1 C2 C3 C4 -176.7(4) . .
C2 C3 C4 C5 0.0(6) . .
C3 C4 C5 O5 -179.9(4) . .
C3 C4 C5 C6 -0.5(6) . .
O5 C5 C6 C7 -179.8(3) . .
C4 C5 C6 C7 0.9(5) . .
C3 C2 C7 C6 0.3(5) . .
C1 C2 C7 C6 177.0(3) . .
C3 C2 C7 C8 176.5(4) . .
C1 C2 C7 C8 -6.9(6) . .
C5 C6 C7 C2 -0.8(5) . .
C5 C6 C7 C8 -177.1(3) . .
C2 C7 C8 O3 110.4(4) . .
C6 C7 C8 O3 -73.3(5) . .
C2 C7 C8 O4 -73.6(5) . .
C6 C7 C8 O4 102.7(4) . .
C14 C9 C10 C11 0.4(6) . .
O5 C9 C10 C11 176.7(4) . .
C9 C10 C11 C12 -1.2(6) . .
C10 C11 C12 C13 1.5(6) . .
C10 C11 C12 C16 -176.8(4) . .
C11 C12 C13 C14 -1.0(5) . .
C16 C12 C13 C14 177.3(3) . .
C11 C12 C13 C15 173.4(4) . .
C16 C12 C13 C15 -8.3(5) . .
C10 C9 C14 C13 0.1(6) . .
O5 C9 C14 C13 -176.1(3) . .
C12 C13 C14 C9 0.2(5) . .
C15 C13 C14 C9 -174.3(3) . .
C12 C13 C15 O7 -63.7(5) . .
C14 C13 C15 O7 110.7(4) . .
C12 C13 C15 O6 119.0(4) . .
C14 C13 C15 O6 -66.5(5) . .
C13 C12 C16 O8 -37.0(6) . .
C11 C12 C16 O8 141.3(4) . .
C13 C12 C16 O9 144.7(4) . .
C11 C12 C16 O9 -37.0(5) . .
N4 C18 C19 N3 0.7(7) . .
N3 C20 C21 O11 54.0(8) . .
O11 C22 C23 N2 55.6(8) . .
N2 C25 C26 N1 0.3(6) . .
N5 C27 C28 N6 -1.1(7) . .
N6 C30 C31 O10 -67.2(6) . .
O10 C32 C33 N7 -69.6(6) . .
N7 C34 C35 N8 0.2(6) . .
N2 C24 N1 C26 0.1(5) . .
N2 C24 N1 Co2 172.2(3) . .
C25 C26 N1 C24 -0.3(5) . .
C25 C26 N1 Co2 -172.6(3) . .
O4 Co2 N1 C24 95.5(4) . .
O6 Co2 N1 C24 -10.1(4) 4_666 .
N8 Co2 N1 C24 -136.1(4) 1_556 .
O4 Co2 N1 C26 -94.0(4) . .
O6 Co2 N1 C26 160.4(4) 4_666 .
N8 Co2 N1 C26 34.4(4) 1_556 .
N1 C24 N2 C25 0.1(5) . .
N1 C24 N2 C23 -178.2(4) . .
C26 C25 N2 C24 -0.2(5) . .
C26 C25 N2 C23 178.0(4) . .
C22 C23 N2 C24 -128.7(6) . .
C22 C23 N2 C25 53.4(7) . .
N4 C17 N3 C19 -0.9(5) . .
N4 C17 N3 C20 178.6(4) . .
C18 C19 N3 C17 0.1(6) . .
C18 C19 N3 C20 -179.5(5) . .
C21 C20 N3 C17 55.0(8) . .
C21 C20 N3 C19 -125.5(7) . .
N3 C17 N4 C18 1.3(5) . .
N3 C17 N4 Co1 -175.6(3) . .
C19 C18 N4 C17 -1.3(6) . .
C19 C18 N4 Co1 175.8(4) . .
O1 Co1 N4 C17 102.2(4) 1_554 .
O9 Co1 N4 C17 -21.8(4) . .
N5 Co1 N4 C17 -125.3(4) . .
O1 Co1 N4 C18 -74.2(4) 1_554 .
O9 Co1 N4 C18 161.8(4) . .
N5 Co1 N4 C18 58.3(4) . .
N6 C29 N5 C27 -0.4(6) . .
N6 C29 N5 Co1 -178.9(3) . .
C28 C27 N5 C29 1.0(7) . .
C28 C27 N5 Co1 179.5(4) . .
O1 Co1 N5 C29 55.1(5) 1_554 .
O9 Co1 N5 C29 173.3(4) . .
N4 Co1 N5 C29 -75.4(5) . .
O1 Co1 N5 C27 -123.0(4) 1_554 .
O9 Co1 N5 C27 -4.9(5) . .
N4 Co1 N5 C27 106.5(5) . .
N5 C29 N6 C28 -0.3(6) . .
N5 C29 N6 C30 -175.1(5) . .
C27 C28 N6 C29 0.9(6) . .
C27 C28 N6 C30 175.7(5) . .
C31 C30 N6 C29 75.5(7) . .
C31 C30 N6 C28 -98.5(6) . .
N8 C36 N7 C34 1.2(6) . .
N8 C36 N7 C33 -173.5(4) . .
C35 C34 N7 C36 -0.8(6) . .
C35 C34 N7 C33 173.8(5) . .
C32 C33 N7 C36 -73.7(7) . .
C32 C33 N7 C34 112.7(6) . .
N7 C36 N8 C35 -1.1(6) . .
N7 C36 N8 Co2 171.5(3) . 1_554
C34 C35 N8 C36 0.5(6) . .
C34 C35 N8 Co2 -171.6(4) . 1_554
O2 C1 O1 Co1 -1.1(5) . 1_556
C2 C1 O1 Co1 176.4(3) . 1_556
O3 C8 O4 Co2 -8.0(5) . .
C7 C8 O4 Co2 176.2(2) . .
O6 Co2 O4 C8 -178.3(3) 4_666 .
N8 Co2 O4 C8 -59.2(3) 1_556 .
N1 Co2 O4 C8 65.0(3) . .
C6 C5 O5 C9 6.4(5) . .
C4 C5 O5 C9 -174.2(3) . .
C10 C9 O5 C5 103.3(4) . .
C14 C9 O5 C5 -80.5(4) . .
O7 C15 O6 Co2 9.2(5) . 4_565
C13 C15 O6 Co2 -173.8(2) . 4_565
O8 C16 O9 Co1 19.1(6) . .
C12 C16 O9 Co1 -162.7(3) . .
O1 Co1 O9 C16 -63.6(4) 1_554 .
N5 Co1 O9 C16 174.8(3) . .
N4 Co1 O9 C16 60.7(4) . .
C33 C32 O10 C31 -149.1(5) . .
C30 C31 O10 C32 -70.5(6) . .
C23 C22 O11 C21 83.5(7) . .
C20 C21 O11 C22 86.9(6) . .
